data_7125645
loop_
_publ_author_name
'Cho, Jihee'
'Verwilst, Peter'
'Kang, Minjung'
'Pan, Jia-Lin'
'Sharma, Amit'
'Hong, Chang Seop'
'Kim, Jong Seung'
'Kim, Sanghee'

_publ_section_title
;
 Crown ether-appended calix[2]triazolium[2]arene as a macrocyclic receptor
 for the recognition of the H<sub>2</sub>PO<sub>4</sub><sup>-</sup> anion.
;
_journal_issue 7
_journal_name_full 'Chemical communications (Cambridge, England)'
_journal_page_first 1038
_journal_page_last 1041
_journal_paper_doi 10.1039/c9cc08906c
_journal_volume 56
_journal_year 2020
_chemical_formula_moiety 'C38 H52 N6 O6'
_chemical_formula_sum 'C38 H52 N6 O6'
_chemical_formula_weight 688.85
_space_group_crystal_system monoclinic
_space_group_IT_number 14
_space_group_name_Hall '-P 2yn'
_space_group_name_H-M_alt 'P 1 21/n 1'
_atom_sites_solution_hydrogens geom
_atom_sites_solution_primary dual
_audit_creation_date 2018-05-30
_audit_creation_method
;
Olex2 1.2
(compiled 2018.05.18 svn.r3508 for OlexSys, GUI svn.r5497)
;
_audit_update_record
;
2019-05-17 deposited with the CCDC.	2019-12-12 downloaded from the CCDC.
;
_cell_angle_alpha 90
_cell_angle_beta 103.284(2)
_cell_angle_gamma 90
_cell_formula_units_Z 4
_cell_length_a 10.4036(2)
_cell_length_b 19.8880(4)
_cell_length_c 18.5228(4)
_cell_measurement_reflns_used 13444
_cell_measurement_temperature 292(3)
_cell_measurement_theta_max 73.6520
_cell_measurement_theta_min 2.2060
_cell_volume 3729.95(13)
_computing_cell_refinement 'CrysAlisPro 1.171.39.29d (Rigaku OD, 2017)'
_computing_data_collection 'CrysAlisPro 1.171.39.29d (Rigaku OD, 2017)'
_computing_data_reduction 'CrysAlisPro 1.171.39.29d (Rigaku OD, 2017)'
_computing_molecular_graphics 'Olex2 (Dolomanov et al., 2009)'
_computing_publication_material 'Olex2 (Dolomanov et al., 2009)'
_computing_structure_refinement 'ShelXL (Sheldrick, 2015)'
_computing_structure_solution 'ShelXT (Sheldrick, 2015)'
_diffrn_ambient_environment air
_diffrn_ambient_temperature 292(3)
_diffrn_detector 'CCD plate'
_diffrn_detector_area_resol_mean 5.2262
_diffrn_detector_type AtlasS2
_diffrn_measured_fraction_theta_full 1.000
_diffrn_measured_fraction_theta_max 0.984
_diffrn_measurement_details
;
List of Runs (angles in degrees, time in seconds):

  # Type    Start    End  Width  t~exp~   \w     \q     \k     \f   Frames
#--------------------------------------------------------------------------
  1  \w    -65.00  33.00   1.00    1.03    --  -41.24  38.00 -30.00   98
  2  \w     80.00 116.00   1.00    1.03    --   41.24  38.00 150.00   36
  3  \w     20.00 117.00   1.00    1.03    --   41.24  77.00 -60.00   97
  4  \w      2.00  80.00   1.00    1.03    --   41.24 -99.00 150.00   78
  5  \w      9.00  43.00   1.00    1.03    --   41.24  77.00 -90.00   34
  6  \w     45.00  89.00   1.00    1.03    --   41.24-125.00 -30.00   44
  7  \w     79.00 117.00   1.00    1.03    --   41.24  77.00 -90.00   38
  8  \w    101.00 176.00   1.00    4.11    --  106.19  79.00-132.00   75
  9  \w     80.00 178.00   1.00    4.11    --  106.19  30.00  30.00   98
 10  \w     34.00 138.00   1.00    4.11    --  106.19 -77.00  60.00  104
 11  \w     77.00 117.00   1.00    4.11    --  106.19 -61.00-120.00   40
 12  \w     33.00 131.00   1.00    4.11    --  106.19 -45.00  90.00   98
 13  \w     64.00  91.00   1.00    4.11    --  106.19 -94.00-180.00   27
 14  \w    124.00 172.00   1.00    4.11    --  106.19 125.00   0.00   48
 15  \w    115.00 148.00   1.00    4.11    --  106.19 125.00  30.00   33
 16  \w     80.00 112.00   1.00    4.11    --  106.19  61.00 -30.00   32
 17  \w     48.00 121.00   1.00    4.11    --  106.19-125.00  60.00   73
 18  \w     78.00 178.00   1.00    4.11    --  106.19  61.00-180.00  100
 19  \w     29.00 138.00   1.00    4.11    --  106.19   0.00  30.00  109
;
_diffrn_measurement_device 'four-circle diffractometer'
_diffrn_measurement_device_type 'SuperNova, Dual, Cu at home/near, AtlasS2'
_diffrn_measurement_method '\w scans'
_diffrn_orient_matrix_type 'CrysAlisPro convention (1999,Acta A55,543-557)'
_diffrn_orient_matrix_UB_11 -0.0793376000
_diffrn_orient_matrix_UB_12 -0.0640492000
_diffrn_orient_matrix_UB_13 -0.0281009000
_diffrn_orient_matrix_UB_21 0.0078177000
_diffrn_orient_matrix_UB_22 0.0170250000
_diffrn_orient_matrix_UB_23 -0.0800152000
_diffrn_orient_matrix_UB_31 0.1295130000
_diffrn_orient_matrix_UB_32 -0.0401350000
_diffrn_orient_matrix_UB_33 0.0106596000
_diffrn_radiation_monochromator mirror
_diffrn_radiation_probe x-ray
_diffrn_radiation_type CuK\a
_diffrn_radiation_wavelength 1.54184
_diffrn_reflns_av_R_equivalents 0.0296
_diffrn_reflns_av_unetI/netI 0.0216
_diffrn_reflns_Laue_measured_fraction_full 1.000
_diffrn_reflns_Laue_measured_fraction_max 0.984
_diffrn_reflns_limit_h_max 12
_diffrn_reflns_limit_h_min -12
_diffrn_reflns_limit_k_max 24
_diffrn_reflns_limit_k_min -24
_diffrn_reflns_limit_l_max 22
_diffrn_reflns_limit_l_min -23
_diffrn_reflns_number 28406
_diffrn_reflns_point_group_measured_fraction_full 1.000
_diffrn_reflns_point_group_measured_fraction_max 0.984
_diffrn_reflns_theta_full 67.684
_diffrn_reflns_theta_max 73.921
_diffrn_reflns_theta_min 3.309
_diffrn_source 'micro-focus sealed X-ray tube'
_diffrn_source_type 'SuperNova (Cu) X-ray Source'
_exptl_absorpt_coefficient_mu 0.677
_exptl_absorpt_correction_T_max 1.000
_exptl_absorpt_correction_T_min 0.201
_exptl_absorpt_correction_type gaussian
_exptl_absorpt_process_details
;
CrysAlisPro 1.171.39.29d (Rigaku Oxford Diffraction, 2017)
Numerical absorption correction based on gaussian integration over
			a multifaceted crystal model
Empirical absorption correction using spherical harmonics,
 implemented in SCALE3 ABSPACK scaling algorithm.
;
_exptl_crystal_colour 'metallic light colourless'
_exptl_crystal_density_diffrn 1.227
_exptl_crystal_description irregular
_exptl_crystal_F_000 1480
_exptl_crystal_size_max 0.685
_exptl_crystal_size_mid 0.462
_exptl_crystal_size_min 0.344
_refine_diff_density_max 0.638
_refine_diff_density_min -0.298
_refine_diff_density_rms 0.046
_refine_ls_extinction_method none
_refine_ls_goodness_of_fit_ref 1.033
_refine_ls_hydrogen_treatment constr
_refine_ls_matrix_type full
_refine_ls_number_parameters 485
_refine_ls_number_reflns 7434
_refine_ls_number_restraints 0
_refine_ls_restrained_S_all 1.033
_refine_ls_R_factor_all 0.0710
_refine_ls_R_factor_gt 0.0643
_refine_ls_shift/su_max 0.001
_refine_ls_shift/su_mean 0.000
_refine_ls_structure_factor_coef Fsqd
_refine_ls_weighting_details 'w=1/[\s^2^(Fo^2^)+(0.1119P)^2^+1.2650P] where P=(Fo^2^+2Fc^2^)/3'
_refine_ls_weighting_scheme calc
_refine_ls_wR_factor_gt 0.1902
_refine_ls_wR_factor_ref 0.1986
_reflns_Friedel_coverage 0.000
_reflns_number_gt 6383
_reflns_number_total 7434
_reflns_threshold_expression 'I > 2\s(I)'
_cod_data_source_file c9cc08906c2.cif
_cod_data_source_block exp_1255
_cod_depositor_comments 'Adding full bibliography for 7125644--7125647.cif.'
_cod_database_code 7125645
_shelx_shelxl_version_number 2017/1
_chemical_oxdiff_formula 'c36 H52 N6 O6'
_chemical_oxdiff_usercomment CJH-10-118
_shelx_space_group_comment
;
The symmetry employed for this shelxl refinement is uniquely defined
by the following loop, which should always be used as a source of
symmetry information in preference to the above space-group names.
They are only intended as comments.
;
_shelx_estimated_absorpt_t_max 0.801
_shelx_estimated_absorpt_t_min 0.654
_reflns_odcompleteness_completeness 99.99
_reflns_odcompleteness_iscentric 1
_reflns_odcompleteness_theta 66.97
_olex2_refinement_description
;
1. Fixed Uiso
 At 1.2 times of:
  All C(H) groups, All C(H,H) groups, All C(H,H,H,H) groups
 At 1.5 times of:
  All C(H,H,H) groups
2. Others
 Sof(O30A)=Sof(C28B)=Sof(H28C)=Sof(H28D)=Sof(H31C)=Sof(H31D)=Sof(C9B)=
 Sof(H9BA)=Sof(H9BB)=1-FVAR(1)
 Sof(O30B)=Sof(C28A)=Sof(H28A)=Sof(H28B)=Sof(H31A)=Sof(H31B)=Sof(C9A)=
 Sof(H9AA)=Sof(H9AB)=FVAR(1)
3.a Secondary CH2 refined with riding coordinates:
 C8(H8A,H8B), C41(H41A,H41B), C2(H2A,H2B), C12(H12A,H12B), C40(H40A,H40B),
 C16(H16A,H16B), C38(H38A,H38B), C34(H34A,H34B), C32(H32A,H32B), C37(H37A,H37B),
  C35(H35A,H35B), C28A(H28A,H28B), C28B(H28C,H28D), C31(H31A,H31B), C31(H31C,
 H31D), C9A(H9AA,H9AB), C9B(H9BA,H9BB)
3.b Aromatic/amide H refined with riding coordinates:
 C10(H10), C6(H6), C26(H26), C4(H4), C24(H24), C18(H18)
3.c Idealised Me refined as rotating group:
 C48(H48A,H48B,H48C), C49(H49A,H49B,H49C), C45(H45A,H45B,H45C), C50(H50A,H50B,
 H50C), C46(H46A,H46B,H46C), C29(H29A,H29B,H29C)
;
_olex2_date_sample_data_collection 2018-05-28
_olex2_submission_special_instructions 'No special instructions were received'
_oxdiff_exptl_absorpt_empirical_details
;
Empirical correction (ABSPACK) includes:
- Absorption correction using spherical harmonics
- Frame scaling
;
_oxdiff_exptl_absorpt_empirical_full_max 1.701
_oxdiff_exptl_absorpt_empirical_full_min 0.608

loop_
_space_group_symop_operation_xyz
'x, y, z'
'-x+1/2, y+1/2, -z+1/2'
'-x, -y, -z'
'x-1/2, -y-1/2, z-1/2'

loop_
_atom_site_label
_atom_site_type_symbol
_atom_site_fract_x
_atom_site_fract_y
_atom_site_fract_z
_atom_site_U_iso_or_equiv
_atom_site_adp_type
_atom_site_occupancy
_atom_site_site_symmetry_order
_atom_site_calc_flag
_atom_site_refinement_flags_posn
_atom_site_refinement_flags_occupancy
_atom_site_disorder_assembly
_atom_site_disorder_group
O42 O 0.75258(13) 0.42436(7) 0.46981(7) 0.0471(3) Uani 1 1 d . . . .
O27 O 0.59614(14) 0.27141(9) 0.55790(8) 0.0582(4) Uani 1 1 d . . . .
O39 O 0.99193(16) 0.42647(8) 0.58394(8) 0.0592(4) Uani 1 1 d . . . .
N9 N 0.91690(15) 0.29074(9) 0.44162(10) 0.0474(4) Uani 1 1 d . . . .
N22 N 0.96759(17) 0.23422(9) 0.42054(11) 0.0565(4) Uani 1 1 d . . . .
N21 N 0.91107(18) 0.18290(9) 0.44553(12) 0.0592(5) Uani 1 1 d . . . .
O33 O 1.0814(2) 0.26378(11) 0.73811(10) 0.0806(5) Uani 1 1 d . . . .
C11 C 0.82367(16) 0.20721(10) 0.48306(10) 0.0428(4) Uani 1 1 d . . . .
N17 N 0.35276(17) 0.35304(10) 0.44555(12) 0.0591(5) Uani 1 1 d . . . .
C23 C 0.74543(17) 0.42580(9) 0.39385(11) 0.0429(4) Uani 1 1 d . . . .
C1 C 0.44018(18) 0.43426(10) 0.39555(12) 0.0484(4) Uani 1 1 d . . . .
C7 C 0.84366(17) 0.39321(9) 0.36676(11) 0.0446(4) Uani 1 1 d . . . .
C3 C 0.63892(18) 0.45572(9) 0.34573(12) 0.0469(4) Uani 1 1 d . . . .
C14 C 0.52800(18) 0.22380(10) 0.50920(11) 0.0470(4) Uani 1 1 d . . . .
C10 C 0.82770(19) 0.27513(11) 0.48160(12) 0.0510(5) Uani 1 1 d . . . .
H10 H 0.779155 0.304877 0.503550 0.061 Uiso 1 1 calc R . . .
C13 C 0.59514(19) 0.16879(11) 0.48934(11) 0.0488(4) Uani 1 1 d . . . .
N20 N 0.31842(19) 0.42252(12) 0.35371(13) 0.0709(6) Uani 1 1 d . . . .
C15 C 0.39360(18) 0.23309(11) 0.47783(11) 0.0483(4) Uani 1 1 d . . . .
C6 C 0.83475(19) 0.39392(10) 0.29051(12) 0.0500(4) Uani 1 1 d . . . .
H6 H 0.900756 0.372967 0.272327 0.060 Uiso 1 1 calc R . . .
C8 C 0.95571(17) 0.35744(10) 0.41878(12) 0.0481(4) Uani 1 1 d . . . .
H8A H 1.028406 0.352038 0.394552 0.058 Uiso 1 1 calc R . . .
H8B H 0.986566 0.384944 0.462585 0.058 Uiso 1 1 calc R . . .
N19 N 0.26499(19) 0.37304(13) 0.38407(14) 0.0734(6) Uani 1 1 d . . . .
C26 C 0.32538(19) 0.18375(11) 0.43159(12) 0.0519(5) Uani 1 1 d . . . .
H26 H 0.235410 0.189396 0.411916 0.062 Uiso 1 1 calc R . . .
C41 C 0.8088(2) 0.48294(10) 0.51073(12) 0.0520(5) Uani 1 1 d . . . .
H41A H 0.739839 0.515277 0.512529 0.062 Uiso 1 1 calc R . . .
H41B H 0.871761 0.503936 0.486439 0.062 Uiso 1 1 calc R . . .
C4 C 0.6333(2) 0.45466(11) 0.27037(12) 0.0524(5) Uani 1 1 d . . . .
H4 H 0.561511 0.474661 0.238281 0.063 Uiso 1 1 calc R . . .
C24 C 0.5232(2) 0.12094(11) 0.44198(12) 0.0533(5) Uani 1 1 d . . . .
H24 H 0.567379 0.084003 0.428590 0.064 Uiso 1 1 calc R . . .
C25 C 0.3867(2) 0.12628(11) 0.41369(12) 0.0538(5) Uani 1 1 d . . . .
C18 C 0.4634(2) 0.39080(11) 0.45374(13) 0.0541(5) Uani 1 1 d . . . .
H18 H 0.539553 0.387668 0.491417 0.065 Uiso 1 1 calc R . . .
C2 C 0.5267(2) 0.48632(11) 0.37450(13) 0.0538(5) Uani 1 1 d . . . .
H2A H 0.563020 0.514109 0.417360 0.065 Uiso 1 1 calc R . . .
H2B H 0.474392 0.514993 0.336477 0.065 Uiso 1 1 calc R . . .
O36 O 1.2915(2) 0.36256(14) 0.69856(16) 0.1103(9) Uani 1 1 d . . . .
C5 C 0.7312(2) 0.42470(11) 0.24051(12) 0.0514(5) Uani 1 1 d . . . .
C12 C 0.7437(2) 0.16102(12) 0.51817(13) 0.0562(5) Uani 1 1 d . . . .
H12A H 0.765402 0.168862 0.571278 0.067 Uiso 1 1 calc R . . .
H12B H 0.767972 0.115058 0.509913 0.067 Uiso 1 1 calc R . . .
C40 C 0.8766(2) 0.46220(11) 0.58769(12) 0.0547(5) Uani 1 1 d . . . .
H40A H 0.899228 0.501565 0.618944 0.066 Uiso 1 1 calc R . . .
H40B H 0.818559 0.433940 0.608771 0.066 Uiso 1 1 calc R . . .
C16 C 0.3238(2) 0.29671(12) 0.49087(14) 0.0592(5) Uani 1 1 d . . . .
H16A H 0.229313 0.288709 0.479259 0.071 Uiso 1 1 calc R . . .
H16B H 0.350674 0.308791 0.542903 0.071 Uiso 1 1 calc R . . .
C38 C 1.0730(3) 0.41003(14) 0.65406(13) 0.0664(6) Uani 1 1 d . . . .
H38A H 1.023867 0.383971 0.682905 0.080 Uiso 1 1 calc R . . .
H38B H 1.105529 0.450517 0.681428 0.080 Uiso 1 1 calc R . . .
C47 C 0.7211(3) 0.42739(13) 0.15684(13) 0.0647(6) Uani 1 1 d . . . .
C43 C 0.3099(3) 0.07077(15) 0.36480(15) 0.0741(7) Uani 1 1 d . . . .
O30B O 0.8070(5) 0.2862(4) 0.6911(3) 0.0895(17) Uani 0.457(7) 1 d . P A 1
O30A O 0.7882(4) 0.2494(3) 0.6972(2) 0.0751(12) Uani 0.543(7) 1 d . P A 2
C34 C 1.2002(3) 0.28788(19) 0.78226(17) 0.0854(8) Uani 1 1 d . . . .
H34A H 1.235184 0.255181 0.820594 0.102 Uiso 1 1 calc R . . .
H34B H 1.183373 0.329198 0.806355 0.102 Uiso 1 1 calc R . . .
C32 C 0.9964(3) 0.23973(17) 0.78178(16) 0.0810(8) Uani 1 1 d . . . .
H32A H 0.977176 0.275946 0.812759 0.097 Uiso 1 1 calc R . . .
H32B H 1.040712 0.204304 0.814132 0.097 Uiso 1 1 calc R . . .
C37 C 1.1858(3) 0.36946(18) 0.63870(17) 0.0862(9) Uani 1 1 d . . . .
H37A H 1.153467 0.325044 0.622065 0.103 Uiso 1 1 calc R . . .
H37B H 1.216327 0.390621 0.598498 0.103 Uiso 1 1 calc R . . .
C48 C 0.7149(4) 0.50142(18) 0.13244(18) 0.0942(10) Uani 1 1 d . . . .
H48A H 0.637503 0.522081 0.142575 0.141 Uiso 1 1 calc GR . . .
H48B H 0.711095 0.503841 0.080232 0.141 Uiso 1 1 calc GR . . .
H48C H 0.792140 0.524573 0.159283 0.141 Uiso 1 1 calc GR . . .
C35 C 1.2994(4) 0.3008(2) 0.7379(2) 0.1059(13) Uani 1 1 d . . . .
H35A H 1.386240 0.298242 0.771051 0.127 Uiso 1 1 calc R . . .
H35B H 1.293589 0.264578 0.702256 0.127 Uiso 1 1 calc R . . .
C49 C 0.8409(4) 0.3956(2) 0.13578(18) 0.0974(10) Uani 1 1 d . . . .
H49A H 0.920150 0.416107 0.164016 0.146 Uiso 1 1 calc GR . . .
H49B H 0.835354 0.402291 0.083830 0.146 Uiso 1 1 calc GR . . .
H49C H 0.842666 0.348247 0.146255 0.146 Uiso 1 1 calc GR . . .
C28A C 0.5721(9) 0.2826(5) 0.6316(5) 0.0627(19) Uani 0.457(7) 1 d . P A 1
H28A H 0.479181 0.276763 0.630698 0.075 Uiso 0.457(7) 1 calc R P A 1
H28B H 0.598039 0.327857 0.648539 0.075 Uiso 0.457(7) 1 calc R P A 1
C28B C 0.5894(8) 0.2487(6) 0.6340(4) 0.0738(19) Uani 0.543(7) 1 d . P A 2
H28C H 0.499688 0.252347 0.640468 0.089 Uiso 0.543(7) 1 calc R P A 2
H28D H 0.617507 0.202252 0.641759 0.089 Uiso 0.543(7) 1 calc R P A 2
C45 C 0.3644(4) 0.0616(2) 0.29525(19) 0.1033(12) Uani 1 1 d . . . .
H45A H 0.352855 0.102581 0.267033 0.155 Uiso 1 1 calc GR . . .
H45B H 0.317716 0.025866 0.265563 0.155 Uiso 1 1 calc GR . . .
H45C H 0.456623 0.050777 0.309608 0.155 Uiso 1 1 calc GR . . .
C50 C 0.5948(4) 0.3921(2) 0.11691(18) 0.1145(14) Uani 1 1 d . . . .
H50A H 0.597815 0.345858 0.131906 0.172 Uiso 1 1 calc GR . . .
H50B H 0.586692 0.394670 0.064295 0.172 Uiso 1 1 calc GR . . .
H50C H 0.520158 0.413695 0.129349 0.172 Uiso 1 1 calc GR . . .
C31 C 0.8732(5) 0.2138(3) 0.7367(3) 0.1232(14) Uani 1 1 d . . . .
H31A H 0.817023 0.195583 0.767040 0.148 Uiso 0.457(7) 1 calc R P A 1
H31B H 0.888670 0.179687 0.702240 0.148 Uiso 0.457(7) 1 calc R P A 1
H31C H 0.897229 0.180068 0.704332 0.148 Uiso 0.543(7) 1 calc R P A 2
H31D H 0.829868 0.190134 0.770245 0.148 Uiso 0.543(7) 1 calc R P A 2
C46 C 0.3314(6) 0.0038(2) 0.4083(2) 0.1366(19) Uani 1 1 d . . . .
H46A H 0.424276 -0.005085 0.424235 0.205 Uiso 1 1 calc GR . . .
H46B H 0.289652 -0.032126 0.376784 0.205 Uiso 1 1 calc GR . . .
H46C H 0.293482 0.006909 0.450777 0.205 Uiso 1 1 calc GR . . .
C9A C 0.6767(8) 0.2922(4) 0.6859(4) 0.089(2) Uani 0.457(7) 1 d . P A 2
H9AA H 0.691846 0.334920 0.664050 0.107 Uiso 0.457(7) 1 calc R P A 2
H9AB H 0.646244 0.299602 0.731003 0.107 Uiso 0.457(7) 1 calc R P A 2
C9B C 0.6558(5) 0.2304(3) 0.6832(3) 0.0729(17) Uani 0.543(7) 1 d . P A 1
H9BA H 0.662607 0.187534 0.659499 0.088 Uiso 0.543(7) 1 calc R P A 1
H9BB H 0.629521 0.224341 0.729772 0.088 Uiso 0.543(7) 1 calc R P A 1
C29 C 0.1645(4) 0.0857(3) 0.3421(3) 0.150(2) Uani 1 1 d . . . .
H29A H 0.129594 0.090055 0.385506 0.226 Uiso 1 1 calc GR . . .
H29B H 0.120245 0.049623 0.311826 0.226 Uiso 1 1 calc GR . . .
H29C H 0.150946 0.126871 0.314341 0.226 Uiso 1 1 calc GR . . .

loop_
_atom_site_aniso_label
_atom_site_aniso_U_11
_atom_site_aniso_U_22
_atom_site_aniso_U_33
_atom_site_aniso_U_23
_atom_site_aniso_U_13
_atom_site_aniso_U_12
O42 0.0446(7) 0.0503(7) 0.0506(7) -0.0040(6) 0.0195(6) -0.0062(5)
O27 0.0452(7) 0.0804(10) 0.0528(8) -0.0100(7) 0.0186(6) -0.0104(7)
O39 0.0625(9) 0.0696(9) 0.0484(8) 0.0048(7) 0.0189(7) 0.0160(7)
N9 0.0317(7) 0.0565(9) 0.0556(9) -0.0029(7) 0.0135(6) 0.0029(6)
N22 0.0465(9) 0.0581(10) 0.0713(11) 0.0013(8) 0.0268(8) 0.0083(7)
N21 0.0504(9) 0.0558(10) 0.0775(12) 0.0020(9) 0.0272(9) 0.0090(8)
O33 0.0793(12) 0.1011(14) 0.0581(10) 0.0122(9) 0.0089(9) 0.0126(10)
C11 0.0297(8) 0.0508(10) 0.0487(9) 0.0048(8) 0.0107(7) 0.0040(7)
N17 0.0384(8) 0.0661(11) 0.0789(12) -0.0023(9) 0.0259(8) 0.0074(7)
C23 0.0371(8) 0.0442(9) 0.0513(10) -0.0024(7) 0.0181(7) -0.0034(7)
C1 0.0347(9) 0.0550(11) 0.0606(11) 0.0002(9) 0.0210(8) 0.0112(7)
C7 0.0345(8) 0.0469(9) 0.0564(10) -0.0028(8) 0.0184(8) -0.0034(7)
C3 0.0402(9) 0.0458(9) 0.0593(11) 0.0015(8) 0.0205(8) 0.0019(7)
C14 0.0391(9) 0.0576(11) 0.0481(10) 0.0026(8) 0.0176(8) -0.0057(8)
C10 0.0425(10) 0.0548(11) 0.0626(12) -0.0026(9) 0.0258(9) 0.0007(8)
C13 0.0394(9) 0.0568(11) 0.0538(10) 0.0120(9) 0.0182(8) 0.0010(8)
N20 0.0412(9) 0.0878(15) 0.0839(14) 0.0102(11) 0.0146(9) 0.0082(9)
C15 0.0362(9) 0.0595(11) 0.0544(11) 0.0049(8) 0.0213(8) -0.0025(8)
C6 0.0433(10) 0.0535(10) 0.0596(11) -0.0044(9) 0.0251(9) -0.0024(8)
C8 0.0297(8) 0.0553(10) 0.0623(11) -0.0023(9) 0.0170(8) -0.0027(7)
N19 0.0381(9) 0.0924(15) 0.0897(15) 0.0090(12) 0.0149(9) 0.0023(9)
C26 0.0365(9) 0.0672(12) 0.0547(11) 0.0067(9) 0.0156(8) -0.0068(8)
C41 0.0510(11) 0.0476(10) 0.0578(11) -0.0064(8) 0.0132(9) 0.0039(8)
C4 0.0453(10) 0.0570(11) 0.0570(11) 0.0043(9) 0.0158(9) 0.0022(8)
C24 0.0549(11) 0.0509(10) 0.0601(12) 0.0054(9) 0.0254(9) -0.0007(8)
C25 0.0523(11) 0.0621(12) 0.0515(11) 0.0020(9) 0.0211(9) -0.0136(9)
C18 0.0386(9) 0.0598(12) 0.0678(13) -0.0027(10) 0.0198(9) 0.0045(8)
C2 0.0458(10) 0.0531(11) 0.0670(13) 0.0049(9) 0.0220(9) 0.0116(8)
O36 0.0814(14) 0.1189(19) 0.127(2) 0.0460(16) 0.0166(14) 0.0168(13)
C5 0.0506(11) 0.0547(11) 0.0533(11) -0.0006(8) 0.0212(9) -0.0056(8)
C12 0.0417(10) 0.0656(12) 0.0636(12) 0.0191(10) 0.0172(9) 0.0052(9)
C40 0.0548(11) 0.0588(11) 0.0538(11) -0.0051(9) 0.0195(9) 0.0043(9)
C16 0.0399(10) 0.0689(13) 0.0779(15) -0.0020(11) 0.0321(10) 0.0001(9)
C38 0.0723(15) 0.0761(15) 0.0528(12) 0.0102(11) 0.0187(11) 0.0175(12)
C47 0.0705(14) 0.0757(15) 0.0529(12) 0.0010(10) 0.0242(11) -0.0057(11)
C43 0.0804(17) 0.0806(17) 0.0674(15) -0.0157(12) 0.0294(13) -0.0323(13)
O30B 0.071(3) 0.089(4) 0.095(4) 0.016(3) -0.008(2) -0.016(3)
O30A 0.078(2) 0.071(3) 0.074(2) 0.018(2) 0.0131(18) -0.011(2)
C34 0.0750(18) 0.108(2) 0.0687(16) 0.0194(16) 0.0064(14) 0.0099(16)
C32 0.0803(18) 0.101(2) 0.0604(14) 0.0071(14) 0.0126(13) 0.0099(16)
C37 0.0852(19) 0.104(2) 0.0766(17) 0.0345(16) 0.0329(15) 0.0362(16)
C48 0.123(3) 0.094(2) 0.0765(18) 0.0181(16) 0.0451(19) 0.0033(19)
C35 0.082(2) 0.133(3) 0.106(2) 0.055(2) 0.0272(18) 0.038(2)
C49 0.117(3) 0.120(3) 0.0693(17) -0.0025(17) 0.0501(18) 0.015(2)
C28A 0.061(4) 0.075(4) 0.059(4) -0.016(4) 0.027(3) 0.000(4)
C28B 0.059(4) 0.115(6) 0.051(3) -0.017(4) 0.020(3) -0.024(4)
C45 0.121(3) 0.119(3) 0.0766(19) -0.0274(19) 0.0368(19) -0.034(2)
C50 0.117(3) 0.161(4) 0.0613(17) -0.016(2) 0.0115(17) -0.052(3)
C31 0.103(3) 0.155(4) 0.106(3) -0.018(3) 0.013(2) -0.011(3)
C46 0.225(5) 0.090(2) 0.106(3) -0.014(2) 0.060(3) -0.076(3)
C9A 0.096(5) 0.095(5) 0.072(4) -0.029(4) 0.010(3) -0.013(4)
C9B 0.075(3) 0.099(4) 0.050(3) 0.000(2) 0.025(2) -0.017(3)
C29 0.079(2) 0.196(5) 0.179(5) -0.101(4) 0.033(3) -0.058(3)

loop_
_atom_type_symbol
_atom_type_description
_atom_type_scat_dispersion_real
_atom_type_scat_dispersion_imag
_atom_type_scat_source
C C 0.0181 0.0091 'International Tables Vol C Tables 4.2.6.8 and 6.1.1.4'
H H 0.0000 0.0000 'International Tables Vol C Tables 4.2.6.8 and 6.1.1.4'
N N 0.0311 0.0180 'International Tables Vol C Tables 4.2.6.8 and 6.1.1.4'
O O 0.0492 0.0322 'International Tables Vol C Tables 4.2.6.8 and 6.1.1.4'

loop_
_exptl_crystal_face_index_h
_exptl_crystal_face_index_k
_exptl_crystal_face_index_l
_exptl_crystal_face_perp_dist
6 4 -4 0.2362
-6 7 1 0.2663
6 4 1 0.2279
2 -2 10 0.2093
1 -1 -12 0.2305
1 -9 8 0.2007
3 6 -11 0.2547
1 -11 6 0.1901
-1 -12 4 0.1868
-4 10 -1 0.1369
-1 -13 1 0.1795
7 3 -2 0.2216
0 13 -1 0.2168
-1 -13 -2 0.1871
0 11 6 0.1993
0 -9 -9 0.1994
-1 9 8 0.1825
0 -5 -11 0.2158
6 -7 -1 0.1725

loop_
_geom_angle_atom_site_label_1
_geom_angle_atom_site_label_2
_geom_angle_atom_site_label_3
_geom_angle
C23 O42 C41 115.88(15)
C14 O27 C28A 122.8(4)
C14 O27 C28B 106.2(4)
C40 O39 C38 113.95(17)
N22 N9 C10 109.49(17)
N22 N9 C8 121.29(16)
C10 N9 C8 129.17(17)
N21 N22 N9 108.15(16)
N22 N21 C11 108.13(17)
C34 O33 C32 111.5(2)
N21 C11 C12 120.91(18)
C10 C11 N21 108.59(17)
C10 C11 C12 130.50(18)
N19 N17 C18 109.0(2)
N19 N17 C16 121.30(19)
C18 N17 C16 129.7(2)
O42 C23 C7 118.67(17)
C3 C23 O42 120.52(16)
C3 C23 C7 120.71(18)
N20 C1 C18 108.58(19)
N20 C1 C2 121.2(2)
C18 C1 C2 130.18(19)
C23 C7 C8 120.72(18)
C6 C7 C23 118.38(18)
C6 C7 C8 120.89(17)
C23 C3 C2 120.80(18)
C4 C3 C23 118.97(17)
C4 C3 C2 120.17(18)
O27 C14 C13 119.76(17)
O27 C14 C15 119.59(18)
C13 C14 C15 120.58(19)
N9 C10 C11 105.62(17)
N9 C10 H10 127.2
C11 C10 H10 127.2
C14 C13 C12 121.2(2)
C24 C13 C14 118.32(18)
C24 C13 C12 120.5(2)
N19 N20 C1 108.5(2)
C14 C15 C16 121.18(19)
C26 C15 C14 118.98(19)
C26 C15 C16 119.79(18)
C7 C6 H6 118.7
C5 C6 C7 122.67(18)
C5 C6 H6 118.7
N9 C8 C7 112.61(15)
N9 C8 H8A 109.1
N9 C8 H8B 109.1
C7 C8 H8A 109.1
C7 C8 H8B 109.1
H8A C8 H8B 107.8
N20 N19 N17 108.12(19)
C15 C26 H26 118.9
C25 C26 C15 122.24(19)
C25 C26 H26 118.9
O42 C41 H41A 109.9
O42 C41 H41B 109.9
O42 C41 C40 108.93(17)
H41A C41 H41B 108.3
C40 C41 H41A 109.9
C40 C41 H41B 109.9
C3 C4 H4 118.7
C3 C4 C5 122.64(19)
C5 C4 H4 118.7
C13 C24 H24 118.8
C13 C24 C25 122.5(2)
C25 C24 H24 118.8
C26 C25 C24 117.1(2)
C26 C25 C43 122.0(2)
C24 C25 C43 120.9(2)
N17 C18 C1 105.8(2)
N17 C18 H18 127.1
C1 C18 H18 127.1
C1 C2 C3 112.03(17)
C1 C2 H2A 109.2
C1 C2 H2B 109.2
C3 C2 H2A 109.2
C3 C2 H2B 109.2
H2A C2 H2B 107.9
C37 O36 C35 116.1(3)
C6 C5 C4 116.57(19)
C6 C5 C47 123.47(19)
C4 C5 C47 120.0(2)
C11 C12 C13 114.16(16)
C11 C12 H12A 108.7
C11 C12 H12B 108.7
C13 C12 H12A 108.7
C13 C12 H12B 108.7
H12A C12 H12B 107.6
O39 C40 C41 108.18(17)
O39 C40 H40A 110.1
O39 C40 H40B 110.1
C41 C40 H40A 110.1
C41 C40 H40B 110.1
H40A C40 H40B 108.4
N17 C16 C15 112.24(16)
N17 C16 H16A 109.2
N17 C16 H16B 109.2
C15 C16 H16A 109.2
C15 C16 H16B 109.2
H16A C16 H16B 107.9
O39 C38 H38A 110.5
O39 C38 H38B 110.5
O39 C38 C37 106.1(2)
H38A C38 H38B 108.7
C37 C38 H38A 110.5
C37 C38 H38B 110.5
C5 C47 C48 108.6(2)
C49 C47 C5 112.0(2)
C49 C47 C48 107.7(2)
C50 C47 C5 109.0(2)
C50 C47 C48 108.9(3)
C50 C47 C49 110.5(3)
C25 C43 C45 109.8(2)
C25 C43 C46 108.7(3)
C45 C43 C46 107.4(3)
C29 C43 C25 112.2(3)
C29 C43 C45 109.3(3)
C29 C43 C46 109.4(4)
C31 O30B C9B 77.4(4)
C31 O30A C9A 152.3(5)
O33 C34 H34A 109.3
O33 C34 H34B 109.3
O33 C34 C35 111.7(3)
H34A C34 H34B 107.9
C35 C34 H34A 109.3
C35 C34 H34B 109.3
O33 C32 H32A 109.2
O33 C32 H32B 109.2
O33 C32 C31 112.1(3)
H32A C32 H32B 107.9
C31 C32 H32A 109.2
C31 C32 H32B 109.2
O36 C37 C38 114.5(3)
O36 C37 H37A 108.6
O36 C37 H37B 108.6
C38 C37 H37A 108.6
C38 C37 H37B 108.6
H37A C37 H37B 107.6
C47 C48 H48A 109.5
C47 C48 H48B 109.5
C47 C48 H48C 109.5
H48A C48 H48B 109.5
H48A C48 H48C 109.5
H48B C48 H48C 109.5
O36 C35 C34 118.0(3)
O36 C35 H35A 107.8
O36 C35 H35B 107.8
C34 C35 H35A 107.8
C34 C35 H35B 107.8
H35A C35 H35B 107.1
C47 C49 H49A 109.5
C47 C49 H49B 109.5
C47 C49 H49C 109.5
H49A C49 H49B 109.5
H49A C49 H49C 109.5
H49B C49 H49C 109.5
O27 C28A H28A 110.4
O27 C28A H28B 110.4
O27 C28A C9B 106.5(5)
H28A C28A H28B 108.6
C9B C28A H28A 110.4
C9B C28A H28B 110.4
O27 C28B H28C 110.4
O27 C28B H28D 110.4
H28C C28B H28D 108.6
C9A C28B O27 106.7(6)
C9A C28B H28C 110.4
C9A C28B H28D 110.4
C43 C45 H45A 109.5
C43 C45 H45B 109.5
C43 C45 H45C 109.5
H45A C45 H45B 109.5
H45A C45 H45C 109.5
H45B C45 H45C 109.5
C47 C50 H50A 109.5
C47 C50 H50B 109.5
C47 C50 H50C 109.5
H50A C50 H50B 109.5
H50A C50 H50C 109.5
H50B C50 H50C 109.5
O30B C31 H31A 111.6
O30B C31 H31B 111.6
O30A C31 C32 123.7(5)
O30A C31 H31C 106.4
O30A C31 H31D 106.4
C32 C31 O30B 100.7(4)
C32 C31 H31A 111.6
C32 C31 H31B 111.6
C32 C31 H31C 106.4
C32 C31 H31D 106.4
H31A C31 H31B 109.4
H31C C31 H31D 106.5
C43 C46 H46A 109.5
C43 C46 H46B 109.5
C43 C46 H46C 109.5
H46A C46 H46B 109.5
H46A C46 H46C 109.5
H46B C46 H46C 109.5
O30A C9A C28B 96.1(7)
O30A C9A H9AA 112.5
O30A C9A H9AB 112.5
C28B C9A H9AA 112.5
C28B C9A H9AB 112.5
H9AA C9A H9AB 110.0
O30B C9B H9BA 113.7
O30B C9B H9BB 113.7
C28A C9B O30B 89.7(5)
C28A C9B H9BA 113.7
C28A C9B H9BB 113.7
H9BA C9B H9BB 110.9
C43 C29 H29A 109.5
C43 C29 H29B 109.5
C43 C29 H29C 109.5
H29A C29 H29B 109.5
H29A C29 H29C 109.5
H29B C29 H29C 109.5

loop_
_geom_bond_atom_site_label_1
_geom_bond_atom_site_label_2
_geom_bond_distance
O42 C23 1.392(2)
O42 C41 1.439(2)
O27 C14 1.385(3)
O27 C28A 1.461(8)
O27 C28B 1.497(8)
O39 C40 1.410(3)
O39 C38 1.415(3)
N9 N22 1.338(2)
N9 C10 1.350(3)
N9 C8 1.476(3)
N22 N21 1.314(3)
N21 C11 1.354(3)
O33 C34 1.401(4)
O33 C32 1.412(4)
C11 C10 1.352(3)
C11 C12 1.486(3)
N17 N19 1.346(3)
N17 C18 1.353(3)
N17 C16 1.472(3)
C23 C7 1.397(2)
C23 C3 1.387(3)
C1 N20 1.345(3)
C1 C18 1.359(3)
C1 C2 1.481(3)
C7 C6 1.394(3)
C7 C8 1.509(3)
C3 C4 1.384(3)
C3 C2 1.518(3)
C14 C13 1.392(3)
C14 C15 1.398(3)
C10 H10 0.9300
C13 C24 1.391(3)
C13 C12 1.522(3)
N20 N19 1.318(3)
C15 C26 1.386(3)
C15 C16 1.506(3)
C6 H6 0.9300
C6 C5 1.391(3)
C8 H8A 0.9700
C8 H8B 0.9700
C26 H26 0.9300
C26 C25 1.386(3)
C41 H41A 0.9700
C41 H41B 0.9700
C41 C40 1.496(3)
C4 H4 0.9300
C4 C5 1.399(3)
C24 H24 0.9300
C24 C25 1.400(3)
C25 C43 1.531(3)
C18 H18 0.9300
C2 H2A 0.9700
C2 H2B 0.9700
O36 C37 1.377(4)
O36 C35 1.421(4)
C5 C47 1.530(3)
C12 H12A 0.9700
C12 H12B 0.9700
C40 H40A 0.9700
C40 H40B 0.9700
C16 H16A 0.9700
C16 H16B 0.9700
C38 H38A 0.9700
C38 H38B 0.9700
C38 C37 1.504(4)
C47 C48 1.537(4)
C47 C49 1.526(4)
C47 C50 1.523(4)
C43 C45 1.533(4)
C43 C46 1.546(5)
C43 C29 1.503(5)
O30B C31 1.729(9)
O30B C9B 1.902(8)
O30A C31 1.232(6)
O30A C9A 1.415(9)
C34 H34A 0.9700
C34 H34B 0.9700
C34 C35 1.482(5)
C32 H32A 0.9700
C32 H32B 0.9700
C32 C31 1.454(5)
C37 H37A 0.9700
C37 H37B 0.9700
C48 H48A 0.9600
C48 H48B 0.9600
C48 H48C 0.9600
C35 H35A 0.9700
C35 H35B 0.9700
C49 H49A 0.9600
C49 H49B 0.9600
C49 H49C 0.9600
C28A H28A 0.9700
C28A H28B 0.9700
C28A C9B 1.538(10)
C28B H28C 0.9700
C28B H28D 0.9700
C28B C9A 1.448(9)
C45 H45A 0.9600
C45 H45B 0.9600
C45 H45C 0.9600
C50 H50A 0.9600
C50 H50B 0.9600
C50 H50C 0.9600
C31 H31A 0.9700
C31 H31B 0.9700
C31 H31C 0.9700
C31 H31D 0.9700
C46 H46A 0.9600
C46 H46B 0.9600
C46 H46C 0.9600
C9A H9AA 0.9700
C9A H9AB 0.9700
C9B H9BA 0.9700
C9B H9BB 0.9700
C29 H29A 0.9600
C29 H29B 0.9600
C29 H29C 0.9600

loop_
_exptl_oxdiff_crystal_face_indexfrac_h
_exptl_oxdiff_crystal_face_indexfrac_k
_exptl_oxdiff_crystal_face_indexfrac_l
_exptl_oxdiff_crystal_face_x
_exptl_oxdiff_crystal_face_y
_exptl_oxdiff_crystal_face_z
6.4029 3.5692 -4.4597 -0.6113 0.4677 0.6385
-5.7475 6.5985 0.8681 0.0090 -0.0021 -1.0000
6.1312 3.6198 1.1369 -0.7502 0.0186 0.6609
1.8936 -2.1971 10.2826 -0.2985 -0.8454 0.4430
0.7629 -0.9259 -11.9049 0.3333 0.9428 0.0091
1.2658 -8.6231 7.9214 0.2293 -0.7707 0.5945
2.7013 5.7038 -10.5032 -0.2845 0.9586 0.0090
0.8662 -10.7373 5.9795 0.4510 -0.6545 0.6069
-0.7028 -12.1007 4.1829 0.7133 -0.5462 0.4392
-3.7265 10.3170 -1.3029 -0.3285 0.2508 -0.9106
-1.1075 -12.7143 1.0391 0.8730 -0.3083 0.3779
6.5520 2.9267 -1.6646 -0.6605 0.2342 0.7134
-0.0825 12.8760 -0.7797 -0.7962 0.2810 -0.5358
-0.6163 -12.5020 -2.4307 0.9179 -0.0232 0.3960
-0.3706 11.4045 5.5779 -0.8578 -0.2551 -0.4463
0.1606 -8.7499 -8.6503 0.7908 0.5444 0.2798
-0.7002 9.1173 8.4671 -0.7663 -0.5277 -0.3664
0.1215 -4.8274 -10.8916 0.6056 0.7903 0.0934
5.7264 -6.6952 -0.9755 0.0019 0.0088 1.0000
